data_7246732
loop_
_publ_author_name
'Liu, Miaochang'
'Xu, Xinyue'
'Chen, Yating'
'Ding, Qiuping'
'Lei, Yunxiang'
'Wu, Huayue'
'Huang, Xiaobo'

_publ_section_title
;
 Crystal structures, dual-state emissions and polymer-based doped
 room-temperature phosphorescence of 8-benzyloxyisoquinoline derivatives
;
_journal_issue 22
_journal_name_full CrystEngComm
_journal_page_first 3264
_journal_page_last 3270
_journal_paper_doi 10.1039/D3CE00231D
_journal_volume 25
_journal_year 2023
_chemical_formula_sum 'C24 H24 Br N3 O'
_chemical_formula_weight 450.37
_space_group_crystal_system monoclinic
_space_group_IT_number 15
_space_group_name_Hall '-C 2yc'
_space_group_name_H-M_alt 'C 1 2/c 1'
_atom_sites_solution_hydrogens geom
_audit_creation_method SHELXL-2013
_audit_update_record
;
2023-03-03 deposited with the CCDC.	2023-04-26 downloaded from the CCDC.
;
_cell_angle_alpha 90
_cell_angle_beta 97.4240(10)
_cell_angle_gamma 90
_cell_formula_units_Z 8
_cell_length_a 21.3712(7)
_cell_length_b 10.6818(3)
_cell_length_c 19.0014(6)
_cell_measurement_reflns_used 5468
_cell_measurement_temperature 293(2)
_cell_measurement_theta_max 52.131
_cell_measurement_theta_min 4.897
_cell_volume 4301.3(2)
_computing_cell_refinement 'Bruker SAINT'
_computing_data_collection 'Bruker APEX2'
_computing_data_reduction 'Bruker SAINT'
_computing_molecular_graphics 'Bruker SHELXTL'
_computing_publication_material 'Bruker SHELXTL'
_computing_structure_refinement 'SHELXL-2013 (Sheldrick, 2013)'
_computing_structure_solution 'SHELXS-97 (Sheldrick 2008)'
_diffrn_ambient_temperature 293(2)
_diffrn_measured_fraction_theta_full 0.995
_diffrn_measured_fraction_theta_max 0.995
_diffrn_measurement_device_type 'Bruker APEX-II CCD'
_diffrn_measurement_method '\f and \w scans'
_diffrn_radiation_type MoK\a
_diffrn_radiation_wavelength 0.71073
_diffrn_reflns_av_R_equivalents 0.0365
_diffrn_reflns_av_unetI/netI 0.0313
_diffrn_reflns_Laue_measured_fraction_full 0.995
_diffrn_reflns_Laue_measured_fraction_max 0.995
_diffrn_reflns_limit_h_max 25
_diffrn_reflns_limit_h_min -25
_diffrn_reflns_limit_k_max 12
_diffrn_reflns_limit_k_min -12
_diffrn_reflns_limit_l_max 23
_diffrn_reflns_limit_l_min -23
_diffrn_reflns_number 20532
_diffrn_reflns_point_group_measured_fraction_full 0.995
_diffrn_reflns_point_group_measured_fraction_max 0.995
_diffrn_reflns_theta_full 25.242
_diffrn_reflns_theta_max 25.500
_diffrn_reflns_theta_min 2.336
_exptl_absorpt_coefficient_mu 1.931
_exptl_absorpt_correction_T_max 0.7456
_exptl_absorpt_correction_T_min 0.5593
_exptl_absorpt_correction_type multi-scan
_exptl_absorpt_process_details sadabs
_exptl_crystal_colour colorless
_exptl_crystal_density_diffrn 1.391
_exptl_crystal_description prismatic
_exptl_crystal_F_000 1856
_exptl_crystal_size_max 0.160
_exptl_crystal_size_mid 0.150
_exptl_crystal_size_min 0.130
_refine_diff_density_max 0.485
_refine_diff_density_min -0.806
_refine_diff_density_rms 0.042
_refine_ls_extinction_coef 0.0036(6)
_refine_ls_extinction_expression Fc^*^=kFc[1+0.001xFc^2^\l^3^/sin(2\q)]^-1/4^
_refine_ls_extinction_method SHELXL
_refine_ls_goodness_of_fit_ref 1.042
_refine_ls_hydrogen_treatment constr
_refine_ls_matrix_type full
_refine_ls_number_parameters 265
_refine_ls_number_reflns 3993
_refine_ls_number_restraints 0
_refine_ls_restrained_S_all 1.042
_refine_ls_R_factor_all 0.0826
_refine_ls_R_factor_gt 0.0503
_refine_ls_shift/su_max 0.005
_refine_ls_shift/su_mean 0.000
_refine_ls_structure_factor_coef Fsqd
_refine_ls_weighting_details 'w=1/[\s^2^(Fo^2^)+(0.0598P)^2^+6.0961P] where P=(Fo^2^+2Fc^2^)/3'
_refine_ls_weighting_scheme calc
_refine_ls_wR_factor_gt 0.1295
_refine_ls_wR_factor_ref 0.1504
_reflns_Friedel_coverage 0.000
_reflns_number_gt 2597
_reflns_number_total 3993
_reflns_threshold_expression 'I > 2\s(I)'
_cod_data_source_file d3ce00231d2.cif
_cod_data_source_block mo_dd18275_0m
_cod_depositor_comments 'Adding full bibliography for 7246730--7246739.cif.'
_cod_original_sg_symbol_H-M 'C 2/c'
_cod_database_code 7246732
_shelx_space_group_comment
; 
The symmetry employed for this shelxl refinement is uniquely defined 
by the following loop, which should always be used as a source of 
symmetry information in preference to the above space-group names. 
They are only intended as comments. 
;
_shelx_estimated_absorpt_t_min 0.748
_shelx_estimated_absorpt_t_max 0.787
_shelxl_version_number 2013-4

loop_
_space_group_symop_operation_xyz
'x, y, z'
'-x, y, -z+1/2'
'x+1/2, y+1/2, z'
'-x+1/2, y+1/2, -z+1/2'
'-x, -y, -z'
'x, -y, z-1/2'
'-x+1/2, -y+1/2, -z'
'x+1/2, -y+1/2, z-1/2'

loop_
_atom_site_label
_atom_site_type_symbol
_atom_site_fract_x
_atom_site_fract_y
_atom_site_fract_z
_atom_site_U_iso_or_equiv
_atom_site_adp_type
_atom_site_occupancy
_atom_site_site_symmetry_order
_atom_site_calc_flag
_atom_site_refinement_flags_posn
_atom_site_refinement_flags_adp
_atom_site_refinement_flags_occupancy
_atom_site_disorder_assembly
_atom_site_disorder_group
Br1 Br 0.76648(2) 0.48714(7) 0.81844(2) 0.1284(4) Uani 1 1 d . . . . .
O1 O 0.63412(10) 0.52128(19) 0.47902(11) 0.0590(6) Uani 1 1 d . . . . .
N1 N 0.58301(13) 0.2406(3) 0.32025(14) 0.0654(7) Uani 1 1 d . . . . .
N2 N 0.6563(2) 0.8326(3) 0.4880(2) 0.1065(13) Uani 1 1 d . . . . .
N3 N 0.58360(13) 0.2809(2) 0.43998(13) 0.0613(7) Uani 1 1 d . . . . .
C1 C 0.57987(16) 0.2787(4) 0.25147(18) 0.0707(10) Uani 1 1 d . . . . .
C2 C 0.57675(16) 0.4017(4) 0.23294(18) 0.0741(10) Uani 1 1 d . . . . .
H2 H 0.5691 0.4244 0.1854 0.089 Uiso 1 1 calc R U . . .
C3 C 0.58515(16) 0.4947(3) 0.28581(19) 0.0645(9) Uani 1 1 d . . . . .
C4 C 0.58568(17) 0.6238(4) 0.2691(2) 0.0754(10) Uani 1 1 d . . . . .
H4 H 0.5762 0.6479 0.2219 0.090 Uiso 1 1 calc R U . . .
C5 C 0.59947(17) 0.7140(4) 0.3190(2) 0.0735(10) Uani 1 1 d . . . . .
C6 C 0.61692(16) 0.6740(3) 0.38986(19) 0.0653(9) Uani 1 1 d . . . . .
C7 C 0.61553(15) 0.5493(3) 0.40892(17) 0.0571(8) Uani 1 1 d . . . . .
C8 C 0.59506(14) 0.4559(3) 0.35831(17) 0.0557(8) Uani 1 1 d . . . . .
C9 C 0.58698(14) 0.3241(3) 0.37157(16) 0.0577(8) Uani 1 1 d . . . . .
C10 C 0.5768(2) 0.1753(4) 0.1975(2) 0.0944(13) Uani 1 1 d . . . . .
H10A H 0.6073 0.1121 0.2134 0.142 Uiso 1 1 calc R U . . .
H10B H 0.5859 0.2086 0.1529 0.142 Uiso 1 1 calc R U . . .
H10C H 0.5353 0.1392 0.1915 0.142 Uiso 1 1 calc R U . . .
C11 C 0.5977(2) 0.8519(4) 0.3010(3) 0.1028(15) Uani 1 1 d . . . . .
H11A H 0.5650 0.8919 0.3229 0.154 Uiso 1 1 calc R U . . .
H11B H 0.5895 0.8622 0.2505 0.154 Uiso 1 1 calc R U . . .
H11C H 0.6376 0.8893 0.3182 0.154 Uiso 1 1 calc R U . . .
C12 C 0.63843(19) 0.7627(4) 0.4444(2) 0.0769(10) Uani 1 1 d . . . . .
C13 C 0.53495(16) 0.3376(3) 0.47804(17) 0.0638(9) Uani 1 1 d . . . . .
H13A H 0.4941 0.3024 0.4604 0.077 Uiso 1 1 calc R U . . .
H13B H 0.5332 0.4270 0.4692 0.077 Uiso 1 1 calc R U . . .
C14 C 0.54897(19) 0.3143(3) 0.55693(18) 0.0728(10) Uani 1 1 d . . . . .
H14A H 0.5886 0.3540 0.5752 0.087 Uiso 1 1 calc R U . . .
H14B H 0.5159 0.3509 0.5808 0.087 Uiso 1 1 calc R U . . .
C15 C 0.5531(3) 0.1756(4) 0.5719(2) 0.0951(13) Uani 1 1 d . . . . .
H15A H 0.5121 0.1373 0.5591 0.114 Uiso 1 1 calc R U . . .
H15B H 0.5658 0.1617 0.6222 0.114 Uiso 1 1 calc R U . . .
C16 C 0.6008(2) 0.1167(4) 0.5293(2) 0.0958(14) Uani 1 1 d . . . . .
H16A H 0.6426 0.1478 0.5468 0.115 Uiso 1 1 calc R U . . .
H16B H 0.6009 0.0267 0.5363 0.115 Uiso 1 1 calc R U . . .
C17 C 0.5865(2) 0.1448(3) 0.45069(19) 0.0779(11) Uani 1 1 d . . . . .
H17A H 0.6192 0.1094 0.4257 0.094 Uiso 1 1 calc R U . . .
H17B H 0.5466 0.1072 0.4318 0.094 Uiso 1 1 calc R U . . .
C18 C 0.69869(16) 0.4810(4) 0.49437(18) 0.0711(10) Uani 1 1 d . . . . .
H18A H 0.7261 0.5373 0.4725 0.085 Uiso 1 1 calc R U . . .
H18B H 0.7034 0.3975 0.4757 0.085 Uiso 1 1 calc R U . . .
C19 C 0.71570(16) 0.4812(3) 0.57254(18) 0.0622(9) Uani 1 1 d . . . . .
C20 C 0.7096(2) 0.5874(4) 0.6109(2) 0.0983(14) Uani 1 1 d . . . . .
H20 H 0.6953 0.6605 0.5876 0.118 Uiso 1 1 calc R U . . .
C21 C 0.7241(2) 0.5882(5) 0.6833(2) 0.1108(17) Uani 1 1 d . . . . .
H21 H 0.7185 0.6611 0.7085 0.133 Uiso 1 1 calc R U . . .
C22 C 0.74640(18) 0.4849(5) 0.71814(19) 0.0796(12) Uani 1 1 d . . . . .
C23 C 0.7548(3) 0.3796(5) 0.6817(2) 0.1047(15) Uani 1 1 d . . . . .
H23 H 0.7713 0.3083 0.7054 0.126 Uiso 1 1 calc R U . . .
C24 C 0.7387(2) 0.3782(4) 0.6085(2) 0.0949(13) Uani 1 1 d . . . . .
H24 H 0.7438 0.3047 0.5836 0.114 Uiso 1 1 calc R U . . .

loop_
_atom_site_aniso_label
_atom_site_aniso_U_11
_atom_site_aniso_U_22
_atom_site_aniso_U_33
_atom_site_aniso_U_23
_atom_site_aniso_U_13
_atom_site_aniso_U_12
Br1 0.0878(4) 0.2482(9) 0.0485(3) -0.0156(3) 0.0060(2) 0.0083(4)
O1 0.0605(13) 0.0673(13) 0.0492(12) -0.0017(10) 0.0074(10) 0.0061(10)
N1 0.0683(17) 0.0744(18) 0.0522(16) -0.0069(14) 0.0022(13) 0.0125(14)
N2 0.135(3) 0.071(2) 0.112(3) -0.017(2) 0.008(3) -0.001(2)
N3 0.0766(18) 0.0558(16) 0.0524(15) -0.0002(12) 0.0121(13) 0.0084(13)
C1 0.063(2) 0.092(3) 0.055(2) -0.0107(19) -0.0003(16) 0.0137(19)
C2 0.068(2) 0.106(3) 0.0469(18) 0.003(2) 0.0014(16) 0.010(2)
C3 0.0534(18) 0.083(3) 0.056(2) 0.0079(18) 0.0043(15) 0.0038(16)
C4 0.071(2) 0.092(3) 0.062(2) 0.023(2) 0.0059(18) 0.002(2)
C5 0.068(2) 0.077(2) 0.076(2) 0.020(2) 0.0104(19) 0.0003(19)
C6 0.062(2) 0.065(2) 0.070(2) 0.0048(18) 0.0114(17) 0.0012(16)
C7 0.0530(18) 0.067(2) 0.0516(18) 0.0031(15) 0.0093(14) 0.0053(15)
C8 0.0503(17) 0.066(2) 0.0501(17) 0.0029(15) 0.0055(14) 0.0050(15)
C9 0.0533(18) 0.068(2) 0.0515(18) -0.0030(16) 0.0047(14) 0.0110(15)
C10 0.103(3) 0.114(3) 0.063(2) -0.022(2) -0.001(2) 0.028(3)
C11 0.120(4) 0.080(3) 0.108(3) 0.032(3) 0.011(3) -0.004(3)
C12 0.087(3) 0.061(2) 0.083(3) 0.009(2) 0.014(2) 0.005(2)
C13 0.065(2) 0.065(2) 0.063(2) 0.0012(16) 0.0152(16) 0.0010(16)
C14 0.087(3) 0.076(2) 0.058(2) -0.0012(17) 0.0198(18) 0.0028(19)
C15 0.145(4) 0.079(3) 0.062(2) 0.007(2) 0.018(2) 0.001(3)
C16 0.151(4) 0.065(2) 0.069(2) 0.009(2) 0.004(3) 0.021(3)
C17 0.111(3) 0.060(2) 0.063(2) -0.0018(17) 0.008(2) 0.014(2)
C18 0.064(2) 0.096(3) 0.0525(19) -0.0094(17) 0.0048(16) 0.0155(19)
C19 0.0550(18) 0.080(2) 0.0512(18) -0.0088(17) 0.0063(14) 0.0057(17)
C20 0.129(4) 0.090(3) 0.070(3) -0.017(2) -0.007(2) 0.027(3)
C21 0.126(4) 0.129(4) 0.071(3) -0.041(3) -0.012(3) 0.037(3)
C22 0.058(2) 0.136(4) 0.0449(18) -0.016(2) 0.0073(16) -0.001(2)
C23 0.137(4) 0.102(3) 0.068(3) 0.012(2) -0.016(3) 0.002(3)
C24 0.126(4) 0.085(3) 0.068(2) -0.012(2) -0.013(2) 0.016(3)

loop_
_atom_type_symbol
_atom_type_description
_atom_type_scat_dispersion_real
_atom_type_scat_dispersion_imag
_atom_type_scat_source
C C 0.0033 0.0016 'International Tables Vol C Tables 4.2.6.8 and 6.1.1.4'
H H 0.0000 0.0000 'International Tables Vol C Tables 4.2.6.8 and 6.1.1.4'
Br Br -0.2901 2.4595 'International Tables Vol C Tables 4.2.6.8 and 6.1.1.4'
N N 0.0061 0.0033 'International Tables Vol C Tables 4.2.6.8 and 6.1.1.4'
O O 0.0106 0.0060 'International Tables Vol C Tables 4.2.6.8 and 6.1.1.4'

loop_
_geom_angle_atom_site_label_1
_geom_angle_atom_site_label_2
_geom_angle_atom_site_label_3
_geom_angle
_geom_angle_site_symmetry_1
_geom_angle_site_symmetry_3
_geom_angle_publ_flag
C7 O1 C18 114.3(2) . . ?
C9 N1 C1 119.9(3) . . ?
C9 N3 C17 116.9(3) . . ?
C9 N3 C13 116.6(3) . . ?
C17 N3 C13 111.1(3) . . ?
C2 C1 N1 122.2(3) . . ?
C2 C1 C10 122.5(3) . . ?
N1 C1 C10 115.3(4) . . ?
C1 C2 C3 120.0(3) . . ?
C1 C2 H2 120.0 . . ?
C3 C2 H2 120.0 . . ?
C2 C3 C4 122.1(3) . . ?
C2 C3 C8 118.3(3) . . ?
C4 C3 C8 119.6(3) . . ?
C5 C4 C3 122.8(3) . . ?
C5 C4 H4 118.6 . . ?
C3 C4 H4 118.6 . . ?
C4 C5 C6 117.2(3) . . ?
C4 C5 C11 122.5(4) . . ?
C6 C5 C11 120.3(4) . . ?
C7 C6 C5 121.9(3) . . ?
C7 C6 C12 117.6(3) . . ?
C5 C6 C12 120.5(3) . . ?
O1 C7 C6 116.8(3) . . ?
O1 C7 C8 122.1(3) . . ?
C6 C7 C8 121.1(3) . . ?
C7 C8 C3 116.5(3) . . ?
C7 C8 C9 127.0(3) . . ?
C3 C8 C9 116.4(3) . . ?
N1 C9 N3 117.5(3) . . ?
N1 C9 C8 121.9(3) . . ?
N3 C9 C8 120.6(3) . . ?
C1 C10 H10A 109.5 . . ?
C1 C10 H10B 109.5 . . ?
H10A C10 H10B 109.5 . . ?
C1 C10 H10C 109.5 . . ?
H10A C10 H10C 109.5 . . ?
H10B C10 H10C 109.5 . . ?
C5 C11 H11A 109.5 . . ?
C5 C11 H11B 109.5 . . ?
H11A C11 H11B 109.5 . . ?
C5 C11 H11C 109.5 . . ?
H11A C11 H11C 109.5 . . ?
H11B C11 H11C 109.5 . . ?
N2 C12 C6 179.1(5) . . ?
N3 C13 C14 111.0(3) . . ?
N3 C13 H13A 109.4 . . ?
C14 C13 H13A 109.4 . . ?
N3 C13 H13B 109.4 . . ?
C14 C13 H13B 109.4 . . ?
H13A C13 H13B 108.0 . . ?
C15 C14 C13 110.4(3) . . ?
C15 C14 H14A 109.6 . . ?
C13 C14 H14A 109.6 . . ?
C15 C14 H14B 109.6 . . ?
C13 C14 H14B 109.6 . . ?
H14A C14 H14B 108.1 . . ?
C14 C15 C16 109.5(3) . . ?
C14 C15 H15A 109.8 . . ?
C16 C15 H15A 109.8 . . ?
C14 C15 H15B 109.8 . . ?
C16 C15 H15B 109.8 . . ?
H15A C15 H15B 108.2 . . ?
C17 C16 C15 112.3(4) . . ?
C17 C16 H16A 109.1 . . ?
C15 C16 H16A 109.1 . . ?
C17 C16 H16B 109.1 . . ?
C15 C16 H16B 109.1 . . ?
H16A C16 H16B 107.9 . . ?
N3 C17 C16 109.4(3) . . ?
N3 C17 H17A 109.8 . . ?
C16 C17 H17A 109.8 . . ?
N3 C17 H17B 109.8 . . ?
C16 C17 H17B 109.8 . . ?
H17A C17 H17B 108.2 . . ?
O1 C18 C19 107.9(3) . . ?
O1 C18 H18A 110.1 . . ?
C19 C18 H18A 110.1 . . ?
O1 C18 H18B 110.1 . . ?
C19 C18 H18B 110.1 . . ?
H18A C18 H18B 108.4 . . ?
C24 C19 C20 117.4(4) . . ?
C24 C19 C18 122.0(3) . . ?
C20 C19 C18 120.6(4) . . ?
C19 C20 C21 121.1(4) . . ?
C19 C20 H20 119.4 . . ?
C21 C20 H20 119.4 . . ?
C22 C21 C20 120.6(4) . . ?
C22 C21 H21 119.7 . . ?
C20 C21 H21 119.7 . . ?
C21 C22 C23 119.8(4) . . ?
C21 C22 Br1 120.3(3) . . ?
C23 C22 Br1 119.9(4) . . ?
C22 C23 C24 119.5(4) . . ?
C22 C23 H23 120.3 . . ?
C24 C23 H23 120.3 . . ?
C19 C24 C23 121.5(4) . . ?
C19 C24 H24 119.2 . . ?
C23 C24 H24 119.2 . . ?

loop_
_geom_bond_atom_site_label_1
_geom_bond_atom_site_label_2
_geom_bond_distance
_geom_bond_site_symmetry_2
_geom_bond_publ_flag
Br1 C22 1.899(4) . ?
O1 C7 1.373(4) . ?
O1 C18 1.439(4) . ?
N1 C9 1.316(4) . ?
N1 C1 1.362(4) . ?
N2 C12 1.144(5) . ?
N3 C9 1.390(4) . ?
N3 C17 1.468(4) . ?
N3 C13 1.471(4) . ?
C1 C2 1.359(5) . ?
C1 C10 1.504(5) . ?
C2 C3 1.407(5) . ?
C2 H2 0.9300 . ?
C3 C4 1.416(5) . ?
C3 C8 1.428(5) . ?
C4 C5 1.357(5) . ?
C4 H4 0.9300 . ?
C5 C6 1.416(5) . ?
C5 C11 1.511(5) . ?
C6 C7 1.382(5) . ?
C6 C12 1.435(6) . ?
C7 C8 1.415(5) . ?
C8 C9 1.444(4) . ?
C10 H10A 0.9600 . ?
C10 H10B 0.9600 . ?
C10 H10C 0.9600 . ?
C11 H11A 0.9600 . ?
C11 H11B 0.9600 . ?
C11 H11C 0.9600 . ?
C13 C14 1.511(5) . ?
C13 H13A 0.9700 . ?
C13 H13B 0.9700 . ?
C14 C15 1.509(5) . ?
C14 H14A 0.9700 . ?
C14 H14B 0.9700 . ?
C15 C16 1.519(6) . ?
C15 H15A 0.9700 . ?
C15 H15B 0.9700 . ?
C16 C17 1.516(5) . ?
C16 H16A 0.9700 . ?
C16 H16B 0.9700 . ?
C17 H17A 0.9700 . ?
C17 H17B 0.9700 . ?
C18 C19 1.483(5) . ?
C18 H18A 0.9700 . ?
C18 H18B 0.9700 . ?
C19 C24 1.354(5) . ?
C19 C20 1.364(5) . ?
C20 C21 1.371(6) . ?
C20 H20 0.9300 . ?
C21 C22 1.341(7) . ?
C21 H21 0.9300 . ?
C22 C23 1.345(6) . ?
C23 C24 1.391(5) . ?
C23 H23 0.9300 . ?
C24 H24 0.9300 . ?

loop_
_geom_hbond_atom_site_label_D
_geom_hbond_atom_site_label_H
_geom_hbond_atom_site_label_A
_geom_hbond_distance_DH
_geom_hbond_distance_HA
_geom_hbond_distance_DA
_geom_hbond_angle_DHA
_geom_hbond_site_symmetry_A
C16 H16B N2 0.97 2.61 3.387(5) 137.0 1_545
C13 H13B O1 0.97 2.36 2.887(4) 113.1 .
C10 H10A Br1 0.96 3.03 3.818(4) 140.2 7_656
C10 H10A Br1 0.96 3.03 3.818(4) 140.2 7_656
C13 H13B O1 0.97 2.36 2.887(4) 113.1 .
C16 H16B N2 0.97 2.61 3.387(5) 137.0 1_545

loop_
_geom_torsion_atom_site_label_1
_geom_torsion_atom_site_label_2
_geom_torsion_atom_site_label_3
_geom_torsion_atom_site_label_4
_geom_torsion
_geom_torsion_site_symmetry_1
_geom_torsion_site_symmetry_2
_geom_torsion_site_symmetry_3
_geom_torsion_site_symmetry_4
_geom_torsion_publ_flag
C9 N1 C1 C2 -4.2(5) . . . . ?
C9 N1 C1 C10 178.8(3) . . . . ?
N1 C1 C2 C3 8.5(5) . . . . ?
C10 C1 C2 C3 -174.7(3) . . . . ?
C1 C2 C3 C4 176.6(3) . . . . ?
C1 C2 C3 C8 -1.7(5) . . . . ?
C2 C3 C4 C5 -173.7(4) . . . . ?
C8 C3 C4 C5 4.5(5) . . . . ?
C3 C4 C5 C6 3.2(5) . . . . ?
C3 C4 C5 C11 -177.8(4) . . . . ?
C4 C5 C6 C7 -4.8(5) . . . . ?
C11 C5 C6 C7 176.2(4) . . . . ?
C4 C5 C6 C12 173.6(3) . . . . ?
C11 C5 C6 C12 -5.5(6) . . . . ?
C18 O1 C7 C6 -97.3(3) . . . . ?
C18 O1 C7 C8 83.5(4) . . . . ?
C5 C6 C7 O1 179.3(3) . . . . ?
C12 C6 C7 O1 0.9(5) . . . . ?
C5 C6 C7 C8 -1.5(5) . . . . ?
C12 C6 C7 C8 -179.9(3) . . . . ?
O1 C7 C8 C3 -171.9(3) . . . . ?
C6 C7 C8 C3 9.0(5) . . . . ?
O1 C7 C8 C9 3.9(5) . . . . ?
C6 C7 C8 C9 -175.3(3) . . . . ?
C2 C3 C8 C7 167.9(3) . . . . ?
C4 C3 C8 C7 -10.4(5) . . . . ?
C2 C3 C8 C9 -8.3(5) . . . . ?
C4 C3 C8 C9 173.4(3) . . . . ?
C1 N1 C9 N3 173.6(3) . . . . ?
C1 N1 C9 C8 -6.9(5) . . . . ?
C17 N3 C9 N1 9.9(4) . . . . ?
C13 N3 C9 N1 -124.9(3) . . . . ?
C17 N3 C9 C8 -169.6(3) . . . . ?
C13 N3 C9 C8 55.6(4) . . . . ?
C7 C8 C9 N1 -162.8(3) . . . . ?
C3 C8 C9 N1 12.9(5) . . . . ?
C7 C8 C9 N3 16.7(5) . . . . ?
C3 C8 C9 N3 -167.6(3) . . . . ?
C9 N3 C13 C14 -162.1(3) . . . . ?
C17 N3 C13 C14 60.5(4) . . . . ?
N3 C13 C14 C15 -58.0(4) . . . . ?
C13 C14 C15 C16 54.3(5) . . . . ?
C14 C15 C16 C17 -54.5(5) . . . . ?
C9 N3 C17 C16 164.1(3) . . . . ?
C13 N3 C17 C16 -58.7(4) . . . . ?
C15 C16 C17 N3 56.4(5) . . . . ?
C7 O1 C18 C19 167.8(3) . . . . ?
O1 C18 C19 C24 124.6(4) . . . . ?
O1 C18 C19 C20 -56.5(5) . . . . ?
C24 C19 C20 C21 -2.2(7) . . . . ?
C18 C19 C20 C21 178.9(4) . . . . ?
C19 C20 C21 C22 1.7(8) . . . . ?
C20 C21 C22 C23 0.3(8) . . . . ?
C20 C21 C22 Br1 179.9(4) . . . . ?
C21 C22 C23 C24 -1.7(7) . . . . ?
Br1 C22 C23 C24 178.6(4) . . . . ?
C20 C19 C24 C23 0.7(7) . . . . ?
C18 C19 C24 C23 179.6(4) . . . . ?
C22 C23 C24 C19 1.2(8) . . . . ?
